data_7063557
loop_
_publ_author_name
'Kuznetsova, Agata'
'Leonov, Nikita E.'
'Anikin, Oleg V.'
'Klenov, Michael S.'
'Churakov, Aleksandr M.'
'Strelenko, Yuri A.'
'Novikov, Roman A.'
'Fedyanin, Ivan V.'
'Pivkina, Alla N.'
'Kon'kova, Tatyana S.'
'Sinditskii, Valery P.'
'Smirnova, Anastasia D.'
'Tartakovsky, Vladimir'

_publ_section_title
;
 Parent 1,4-dihydro-[1,2,3]triazolo[4,5-d][1,2,3]triazole and its
 derivatives as precursors for the design of promising high energy density
 materials&#x2020;
;
_journal_name_full 'New Journal of Chemistry'
_journal_paper_doi 10.1039/D4NJ04427D
_journal_year 2024
_chemical_formula_moiety 'C14 H27 N6, Cl O4'
_chemical_formula_sum 'C14 H27 Cl N6 O4'
_chemical_formula_weight 378.86
_space_group_crystal_system orthorhombic
_space_group_IT_number 19
_space_group_name_Hall 'P 2ac 2ab'
_space_group_name_H-M_alt 'P 21 21 21'
_atom_sites_solution_hydrogens geom
_atom_sites_solution_primary dual
_audit_creation_method 'Modified SHELXL output'
_audit_update_record
;
2024-09-09 deposited with the CCDC.	2024-11-22 downloaded from the CCDC.
;
_cell_angle_alpha 90
_cell_angle_beta 90
_cell_angle_gamma 90
_cell_formula_units_Z 4
_cell_length_a 10.1984(9)
_cell_length_b 13.0426(11)
_cell_length_c 14.4939(12)
_cell_measurement_reflns_used 194
_cell_measurement_temperature 140(2)
_cell_measurement_theta_max 18.08
_cell_measurement_theta_min 2.90
_cell_volume 1927.9(3)
_computing_cell_refinement 'Bruker SAINT'
_computing_data_collection 'Bruker APEX3'
_computing_data_reduction 'Bruker SAINT'
_computing_molecular_graphics 'SHELXTL (Sheldrick, 2008)'
_computing_publication_material 'SHELXTL (Sheldrick, 2008)'
_computing_structure_refinement 'SHELXL (Sheldrick, 2015b)'
_computing_structure_solution 'SHELXT (Sheldrick, 2015a)'
_diffrn_ambient_temperature 140(2)
_diffrn_detector_type 'Bruker PHOTON II CPAD area detector'
_diffrn_measured_fraction_theta_full 0.999
_diffrn_measured_fraction_theta_max 0.999
_diffrn_measurement_device_type 'Bruker SMART APEX II diffractometer'
_diffrn_measurement_method '\o scans'
_diffrn_radiation_type MoK\a
_diffrn_radiation_wavelength 0.71073
_diffrn_reflns_av_R_equivalents 0.0404
_diffrn_reflns_av_unetI/netI 0.0454
_diffrn_reflns_Laue_measured_fraction_full 0.999
_diffrn_reflns_Laue_measured_fraction_max 0.999
_diffrn_reflns_limit_h_max 14
_diffrn_reflns_limit_h_min -14
_diffrn_reflns_limit_k_max 18
_diffrn_reflns_limit_k_min -18
_diffrn_reflns_limit_l_max 20
_diffrn_reflns_limit_l_min -20
_diffrn_reflns_number 25453
_diffrn_reflns_point_group_measured_fraction_full 0.999
_diffrn_reflns_point_group_measured_fraction_max 1.000
_diffrn_reflns_theta_full 25.242
_diffrn_reflns_theta_max 30.000
_diffrn_reflns_theta_min 2.101
_exptl_absorpt_coefficient_mu 0.229
_exptl_absorpt_correction_T_max 0.862
_exptl_absorpt_correction_T_min 0.792
_exptl_absorpt_correction_type multi-scan
_exptl_absorpt_process_details SADABS
_exptl_crystal_colour colorless
_exptl_crystal_density_diffrn 1.305
_exptl_crystal_description prism
_exptl_crystal_F_000 808
_exptl_crystal_size_max 0.330
_exptl_crystal_size_mid 0.300
_exptl_crystal_size_min 0.240
_refine_diff_density_max 0.343
_refine_diff_density_min -0.371
_refine_diff_density_rms 0.048
_refine_ls_abs_structure_details
;
 Refined as an inversion twin.
;
_refine_ls_abs_structure_Flack 0.46(6)
_refine_ls_extinction_method none
_refine_ls_goodness_of_fit_ref 1.081
_refine_ls_hydrogen_treatment constr
_refine_ls_matrix_type full
_refine_ls_number_parameters 236
_refine_ls_number_reflns 5619
_refine_ls_number_restraints 0
_refine_ls_restrained_S_all 1.081
_refine_ls_R_factor_all 0.0560
_refine_ls_R_factor_gt 0.0407
_refine_ls_shift/su_max 0.000
_refine_ls_shift/su_mean 0.000
_refine_ls_structure_factor_coef Fsqd
_refine_ls_weighting_details 'w=1/[\s^2^(Fo^2^)+(0.0580P)^2^] where P=(Fo^2^+2Fc^2^)/3'
_refine_ls_weighting_scheme calc
_refine_ls_wR_factor_gt 0.1008
_refine_ls_wR_factor_ref 0.1054
_reflns_Friedel_coverage 0.777
_reflns_Friedel_fraction_full 1.000
_reflns_Friedel_fraction_max 1.000
_reflns_number_gt 4521
_reflns_number_total 5619
_reflns_threshold_expression 'I > 2\s(I)'
_cod_data_source_file d4nj04427d2.cif
_cod_data_source_block a1680
_cod_database_code 7063557
_publ_contact_name 'Fedyanin, Ivan V.'
_publ_contact_email octy@xrlab.ineos.ac.ru
_shelx_shelxl_version_number 2018/3
_shelx_space_group_comment
;
The symmetry employed for this shelxl refinement is uniquely defined
by the following loop, which should always be used as a source of
symmetry information in preference to the above space-group names.
They are only intended as comments.
;
_shelx_estimated_absorpt_t_min 0.928
_shelx_estimated_absorpt_t_max 0.947

loop_
_space_group_symop_operation_xyz
'x, y, z'
'-x+1/2, -y, z+1/2'
'-x, y+1/2, -z+1/2'
'x+1/2, -y+1/2, -z'

loop_
_atom_site_label
_atom_site_type_symbol
_atom_site_fract_x
_atom_site_fract_y
_atom_site_fract_z
_atom_site_U_iso_or_equiv
_atom_site_adp_type
_atom_site_occupancy
_atom_site_site_symmetry_order
_atom_site_calc_flag
_atom_site_refinement_flags_posn
_atom_site_refinement_flags_adp
_atom_site_refinement_flags_occupancy
_atom_site_disorder_assembly
_atom_site_disorder_group
Cl1 Cl 0.69780(6) 0.38211(4) 0.26984(4) 0.02891(15) Uani 1 1 d . . . . .
O1 O 0.5572(2) 0.3826(2) 0.27475(16) 0.0656(7) Uani 1 1 d . . . . .
O2 O 0.7463(3) 0.47832(16) 0.3007(2) 0.0742(8) Uani 1 1 d . . . . .
O3 O 0.7354(2) 0.3639(2) 0.17630(14) 0.0617(7) Uani 1 1 d . . . . .
O4 O 0.7462(2) 0.30274(15) 0.32766(15) 0.0562(6) Uani 1 1 d . . . . .
N1 N 0.58349(17) 0.65084(14) 0.17030(13) 0.0203(4) Uani 1 1 d . . . . .
N2 N 0.64843(17) 0.68573(14) 0.24265(13) 0.0219(4) Uani 1 1 d . . . . .
N3 N 0.57365(18) 0.67365(14) 0.31701(13) 0.0192(4) Uani 1 1 d . . . . .
C3A C 0.4562(2) 0.63243(16) 0.29110(15) 0.0200(5) Uani 1 1 d . . . . .
N4 N 0.33888(17) 0.60171(14) 0.32378(13) 0.0219(4) Uani 1 1 d . . . . .
N5 N 0.28275(17) 0.57028(14) 0.24548(13) 0.0223(4) Uani 1 1 d . . . . .
N6 N 0.35030(18) 0.57685(14) 0.16570(13) 0.0218(4) Uani 1 1 d . . . . .
C6A C 0.4622(2) 0.61732(17) 0.19775(15) 0.0201(4) Uani 1 1 d . . . . .
C7 C 0.6415(2) 0.65613(18) 0.07537(16) 0.0242(5) Uani 1 1 d . . . . .
C8 C 0.5859(3) 0.5675(3) 0.0221(2) 0.0624(11) Uani 1 1 d . . . . .
H8A H 0.490980 0.576459 0.015296 0.094 Uiso 1 1 calc R U . . .
H8B H 0.603675 0.503556 0.055292 0.094 Uiso 1 1 calc R U . . .
H8C H 0.626764 0.564728 -0.039033 0.094 Uiso 1 1 calc R U . . .
C9 C 0.6035(4) 0.7590(3) 0.0358(2) 0.0710(13) Uani 1 1 d . . . . .
H9A H 0.507770 0.764333 0.033278 0.106 Uiso 1 1 calc R U . . .
H9B H 0.639666 0.765668 -0.026529 0.106 Uiso 1 1 calc R U . . .
H9C H 0.638587 0.813669 0.075083 0.106 Uiso 1 1 calc R U . . .
C10 C 0.7884(3) 0.6447(3) 0.0828(2) 0.0477(8) Uani 1 1 d . . . . .
H10A H 0.809245 0.580491 0.114783 0.072 Uiso 1 1 calc R U . . .
H10B H 0.824531 0.702567 0.117611 0.072 Uiso 1 1 calc R U . . .
H10C H 0.826881 0.643492 0.020851 0.072 Uiso 1 1 calc R U . . .
C11 C 0.6207(2) 0.70682(18) 0.41004(15) 0.0214(5) Uani 1 1 d . . . . .
C12 C 0.5608(2) 0.6331(2) 0.47919(17) 0.0331(6) Uani 1 1 d . . . . .
H12A H 0.585858 0.562708 0.463310 0.050 Uiso 1 1 calc R U . . .
H12B H 0.465066 0.639380 0.477703 0.050 Uiso 1 1 calc R U . . .
H12C H 0.592771 0.649485 0.541219 0.050 Uiso 1 1 calc R U . . .
C13 C 0.5728(3) 0.81628(19) 0.42494(18) 0.0304(5) Uani 1 1 d . . . . .
H13A H 0.610801 0.861118 0.377721 0.046 Uiso 1 1 calc R U . . .
H13B H 0.599900 0.839965 0.486212 0.046 Uiso 1 1 calc R U . . .
H13C H 0.476968 0.818126 0.420462 0.046 Uiso 1 1 calc R U . . .
C14 C 0.7689(2) 0.7005(2) 0.41287(18) 0.0306(6) Uani 1 1 d . . . . .
H14A H 0.796485 0.629704 0.401094 0.046 Uiso 1 1 calc R U . . .
H14B H 0.800134 0.721988 0.473816 0.046 Uiso 1 1 calc R U . . .
H14C H 0.805974 0.745635 0.365550 0.046 Uiso 1 1 calc R U . . .
C15 C 0.1438(2) 0.53106(19) 0.24712(17) 0.0268(5) Uani 1 1 d . . . . .
C16 C 0.1436(3) 0.4378(3) 0.3104(2) 0.0505(8) Uani 1 1 d . . . . .
H16A H 0.207971 0.387759 0.288210 0.076 Uiso 1 1 calc R U . . .
H16B H 0.056210 0.406657 0.310554 0.076 Uiso 1 1 calc R U . . .
H16D H 0.166649 0.459080 0.373222 0.076 Uiso 1 1 calc R U . . .
C17 C 0.0579(3) 0.6164(2) 0.2849(2) 0.0464(8) Uani 1 1 d . . . . .
H17A H 0.066431 0.677263 0.245708 0.070 Uiso 1 1 calc R U . . .
H17D H 0.085630 0.633210 0.347872 0.070 Uiso 1 1 calc R U . . .
H17B H -0.033734 0.593840 0.285565 0.070 Uiso 1 1 calc R U . . .
C18 C 0.1026(2) 0.5030(2) 0.15022(19) 0.0324(6) Uani 1 1 d . . . . .
H18D H 0.108409 0.563651 0.110521 0.049 Uiso 1 1 calc R U . . .
H18A H 0.012055 0.477845 0.150928 0.049 Uiso 1 1 calc R U . . .
H18B H 0.160613 0.449284 0.126349 0.049 Uiso 1 1 calc R U . . .

loop_
_atom_site_aniso_label
_atom_site_aniso_U_11
_atom_site_aniso_U_22
_atom_site_aniso_U_33
_atom_site_aniso_U_23
_atom_site_aniso_U_13
_atom_site_aniso_U_12
Cl1 0.0369(3) 0.0225(2) 0.0274(3) 0.0026(2) -0.0072(2) -0.0051(2)
O1 0.0365(12) 0.103(2) 0.0574(14) -0.0113(16) -0.0015(10) 0.0021(13)
O2 0.0993(19) 0.0293(11) 0.094(2) -0.0018(12) -0.0351(16) -0.0195(12)
O3 0.0597(14) 0.0960(19) 0.0293(11) 0.0039(12) 0.0064(10) 0.0022(13)
O4 0.0887(17) 0.0340(11) 0.0458(13) 0.0117(10) -0.0212(12) 0.0036(11)
N1 0.0193(9) 0.0236(9) 0.0180(9) 0.0006(7) 0.0008(7) 0.0003(7)
N2 0.0208(9) 0.0248(9) 0.0199(9) 0.0007(7) 0.0001(8) 0.0017(7)
N3 0.0183(9) 0.0217(9) 0.0177(9) 0.0008(7) 0.0006(7) -0.0002(7)
C3A 0.0186(10) 0.0205(11) 0.0210(11) 0.0006(8) 0.0006(8) 0.0018(8)
N4 0.0190(9) 0.0260(10) 0.0207(9) -0.0024(8) 0.0005(7) -0.0008(7)
N5 0.0223(9) 0.0240(9) 0.0205(9) -0.0040(7) 0.0031(7) -0.0018(7)
N6 0.0205(9) 0.0231(9) 0.0219(10) -0.0029(8) 0.0042(8) 0.0004(7)
C6A 0.0194(10) 0.0210(10) 0.0200(10) -0.0034(9) 0.0009(8) 0.0017(9)
C7 0.0246(11) 0.0285(11) 0.0196(11) 0.0006(9) 0.0040(9) -0.0005(10)
C8 0.069(2) 0.085(3) 0.0329(17) -0.0274(17) 0.0238(15) -0.042(2)
C9 0.114(3) 0.064(2) 0.0353(17) 0.0264(16) 0.0288(19) 0.052(2)
C10 0.0296(14) 0.081(2) 0.0327(14) -0.0014(15) 0.0106(12) 0.0042(15)
C11 0.0219(11) 0.0253(11) 0.0170(10) -0.0003(9) -0.0018(8) 0.0013(9)
C12 0.0342(14) 0.0415(15) 0.0236(12) 0.0072(11) -0.0027(10) -0.0056(11)
C13 0.0357(13) 0.0301(13) 0.0254(12) -0.0054(10) -0.0034(11) 0.0038(11)
C14 0.0214(11) 0.0420(14) 0.0283(13) -0.0049(11) -0.0054(10) 0.0022(10)
C15 0.0186(10) 0.0334(12) 0.0286(13) -0.0061(10) 0.0033(10) -0.0068(9)
C16 0.0433(17) 0.0564(19) 0.0520(19) 0.0177(15) -0.0066(14) -0.0238(15)
C17 0.0208(12) 0.0611(19) 0.0575(19) -0.0297(17) 0.0052(12) -0.0012(13)
C18 0.0233(12) 0.0367(14) 0.0372(15) -0.0104(11) 0.0001(10) -0.0022(10)

loop_
_atom_type_symbol
_atom_type_description
_atom_type_scat_dispersion_real
_atom_type_scat_dispersion_imag
_atom_type_scat_source
C C 0.0033 0.0016 'International Tables Vol C Tables 4.2.6.8 and 6.1.1.4'
H H 0.0000 0.0000 'International Tables Vol C Tables 4.2.6.8 and 6.1.1.4'
N N 0.0061 0.0033 'International Tables Vol C Tables 4.2.6.8 and 6.1.1.4'
O O 0.0106 0.0060 'International Tables Vol C Tables 4.2.6.8 and 6.1.1.4'
Cl Cl 0.1484 0.1585 'International Tables Vol C Tables 4.2.6.8 and 6.1.1.4'

loop_
_geom_angle_atom_site_label_1
_geom_angle_atom_site_label_2
_geom_angle_atom_site_label_3
_geom_angle
_geom_angle_site_symmetry_1
_geom_angle_site_symmetry_3
_geom_angle_publ_flag
O4 Cl1 O2 109.69(14) . . ?
O4 Cl1 O3 110.21(15) . . ?
O2 Cl1 O3 110.63(17) . . ?
O4 Cl1 O1 108.73(15) . . ?
O2 Cl1 O1 109.14(17) . . ?
O3 Cl1 O1 108.40(14) . . ?
N2 N1 C6A 109.38(17) . . ?
N2 N1 C7 121.00(17) . . ?
C6A N1 C7 129.56(18) . . ?
N1 N2 N3 108.37(17) . . ?
N2 N3 C3A 109.07(17) . . ?
N2 N3 C11 120.83(17) . . ?
C3A N3 C11 130.06(18) . . ?
N4 C3A N3 143.0(2) . . ?
N4 C3A C6A 110.1(2) . . ?
N3 C3A C6A 106.85(19) . . ?
N5 N4 C3A 99.97(17) . . ?
N4 N5 N6 119.34(17) . . ?
N4 N5 C15 119.60(18) . . ?
N6 N5 C15 121.03(18) . . ?
C6A N6 N5 99.36(17) . . ?
N6 C6A C3A 111.2(2) . . ?
N6 C6A N1 142.5(2) . . ?
C3A C6A N1 106.3(2) . . ?
N1 C7 C8 106.7(2) . . ?
N1 C7 C9 106.8(2) . . ?
C8 C7 C9 113.1(3) . . ?
N1 C7 C10 108.7(2) . . ?
C8 C7 C10 109.6(3) . . ?
C9 C7 C10 111.7(3) . . ?
C7 C8 H8A 109.5 . . ?
C7 C8 H8B 109.5 . . ?
H8A C8 H8B 109.5 . . ?
C7 C8 H8C 109.5 . . ?
H8A C8 H8C 109.5 . . ?
H8B C8 H8C 109.5 . . ?
C7 C9 H9A 109.5 . . ?
C7 C9 H9B 109.5 . . ?
H9A C9 H9B 109.5 . . ?
C7 C9 H9C 109.5 . . ?
H9A C9 H9C 109.5 . . ?
H9B C9 H9C 109.5 . . ?
C7 C10 H10A 109.5 . . ?
C7 C10 H10B 109.5 . . ?
H10A C10 H10B 109.5 . . ?
C7 C10 H10C 109.5 . . ?
H10A C10 H10C 109.5 . . ?
H10B C10 H10C 109.5 . . ?
N3 C11 C14 109.22(19) . . ?
N3 C11 C12 106.43(19) . . ?
C14 C11 C12 110.4(2) . . ?
N3 C11 C13 107.21(18) . . ?
C14 C11 C13 111.5(2) . . ?
C12 C11 C13 111.8(2) . . ?
C11 C12 H12A 109.5 . . ?
C11 C12 H12B 109.5 . . ?
H12A C12 H12B 109.5 . . ?
C11 C12 H12C 109.5 . . ?
H12A C12 H12C 109.5 . . ?
H12B C12 H12C 109.5 . . ?
C11 C13 H13A 109.5 . . ?
C11 C13 H13B 109.5 . . ?
H13A C13 H13B 109.5 . . ?
C11 C13 H13C 109.5 . . ?
H13A C13 H13C 109.5 . . ?
H13B C13 H13C 109.5 . . ?
C11 C14 H14A 109.5 . . ?
C11 C14 H14B 109.5 . . ?
H14A C14 H14B 109.5 . . ?
C11 C14 H14C 109.5 . . ?
H14A C14 H14C 109.5 . . ?
H14B C14 H14C 109.5 . . ?
N5 C15 C18 109.22(19) . . ?
N5 C15 C17 107.41(19) . . ?
C18 C15 C17 110.6(2) . . ?
N5 C15 C16 106.4(2) . . ?
C18 C15 C16 111.5(2) . . ?
C17 C15 C16 111.5(2) . . ?
C15 C16 H16A 109.5 . . ?
C15 C16 H16B 109.5 . . ?
H16A C16 H16B 109.5 . . ?
C15 C16 H16D 109.5 . . ?
H16A C16 H16D 109.5 . . ?
H16B C16 H16D 109.5 . . ?
C15 C17 H17A 109.5 . . ?
C15 C17 H17D 109.5 . . ?
H17A C17 H17D 109.5 . . ?
C15 C17 H17B 109.5 . . ?
H17A C17 H17B 109.5 . . ?
H17D C17 H17B 109.5 . . ?
C15 C18 H18D 109.5 . . ?
C15 C18 H18A 109.5 . . ?
H18D C18 H18A 109.5 . . ?
C15 C18 H18B 109.5 . . ?
H18D C18 H18B 109.5 . . ?
H18A C18 H18B 109.5 . . ?

loop_
_geom_bond_atom_site_label_1
_geom_bond_atom_site_label_2
_geom_bond_distance
_geom_bond_site_symmetry_2
_geom_bond_publ_flag
Cl1 O4 1.420(2) . ?
Cl1 O2 1.421(2) . ?
Cl1 O3 1.429(2) . ?
Cl1 O1 1.436(2) . ?
N1 N2 1.321(3) . ?
N1 C6A 1.371(3) . ?
N1 C7 1.499(3) . ?
N2 N3 1.330(3) . ?
N3 C3A 1.365(3) . ?
N3 C11 1.495(3) . ?
C3A N4 1.348(3) . ?
C3A C6A 1.369(3) . ?
N4 N5 1.335(3) . ?
N5 N6 1.349(3) . ?
N5 C15 1.507(3) . ?
N6 C6A 1.340(3) . ?
C7 C8 1.501(4) . ?
C7 C9 1.509(4) . ?
C7 C10 1.510(3) . ?
C8 H8A 0.9800 . ?
C8 H8B 0.9800 . ?
C8 H8C 0.9800 . ?
C9 H9A 0.9800 . ?
C9 H9B 0.9800 . ?
C9 H9C 0.9800 . ?
C10 H10A 0.9800 . ?
C10 H10B 0.9800 . ?
C10 H10C 0.9800 . ?
C11 C14 1.514(3) . ?
C11 C12 1.518(3) . ?
C11 C13 1.524(3) . ?
C12 H12A 0.9800 . ?
C12 H12B 0.9800 . ?
C12 H12C 0.9800 . ?
C13 H13A 0.9800 . ?
C13 H13B 0.9800 . ?
C13 H13C 0.9800 . ?
C14 H14A 0.9800 . ?
C14 H14B 0.9800 . ?
C14 H14C 0.9800 . ?
C15 C18 1.511(3) . ?
C15 C17 1.519(3) . ?
C15 C16 1.523(4) . ?
C16 H16A 0.9800 . ?
C16 H16B 0.9800 . ?
C16 H16D 0.9800 . ?
C17 H17A 0.9800 . ?
C17 H17D 0.9800 . ?
C17 H17B 0.9800 . ?
C18 H18D 0.9800 . ?
C18 H18A 0.9800 . ?
C18 H18B 0.9800 . ?

loop_
_geom_torsion_atom_site_label_1
_geom_torsion_atom_site_label_2
_geom_torsion_atom_site_label_3
_geom_torsion_atom_site_label_4
_geom_torsion
_geom_torsion_site_symmetry_1
_geom_torsion_site_symmetry_2
_geom_torsion_site_symmetry_3
_geom_torsion_site_symmetry_4
_geom_torsion_publ_flag
C6A N1 N2 N3 1.4(2) . . . . ?
C7 N1 N2 N3 178.65(18) . . . . ?
N1 N2 N3 C3A -1.7(2) . . . . ?
N1 N2 N3 C11 -179.66(18) . . . . ?
N2 N3 C3A N4 -178.9(3) . . . . ?
C11 N3 C3A N4 -1.1(5) . . . . ?
N2 N3 C3A C6A 1.3(2) . . . . ?
C11 N3 C3A C6A 179.0(2) . . . . ?
N3 C3A N4 N5 180.0(3) . . . . ?
C6A C3A N4 N5 -0.2(2) . . . . ?
C3A N4 N5 N6 0.1(2) . . . . ?
C3A N4 N5 C15 -178.04(18) . . . . ?
N4 N5 N6 C6A -0.1(2) . . . . ?
C15 N5 N6 C6A 178.11(19) . . . . ?
N5 N6 C6A C3A -0.1(2) . . . . ?
N5 N6 C6A N1 -179.3(3) . . . . ?
N4 C3A C6A N6 0.2(3) . . . . ?
N3 C3A C6A N6 -179.92(17) . . . . ?
N4 C3A C6A N1 179.68(18) . . . . ?
N3 C3A C6A N1 -0.4(2) . . . . ?
N2 N1 C6A N6 178.6(3) . . . . ?
C7 N1 C6A N6 1.7(5) . . . . ?
N2 N1 C6A C3A -0.6(2) . . . . ?
C7 N1 C6A C3A -177.5(2) . . . . ?
N2 N1 C7 C8 150.5(2) . . . . ?
C6A N1 C7 C8 -32.9(3) . . . . ?
N2 N1 C7 C9 -88.3(3) . . . . ?
C6A N1 C7 C9 88.3(3) . . . . ?
N2 N1 C7 C10 32.4(3) . . . . ?
C6A N1 C7 C10 -151.0(2) . . . . ?
N2 N3 C11 C14 -28.5(3) . . . . ?
C3A N3 C11 C14 154.0(2) . . . . ?
N2 N3 C11 C12 -147.73(19) . . . . ?
C3A N3 C11 C12 34.8(3) . . . . ?
N2 N3 C11 C13 92.5(2) . . . . ?
C3A N3 C11 C13 -85.0(3) . . . . ?
N4 N5 C15 C18 178.65(19) . . . . ?
N6 N5 C15 C18 0.5(3) . . . . ?
N4 N5 C15 C17 58.6(3) . . . . ?
N6 N5 C15 C17 -119.5(2) . . . . ?
N4 N5 C15 C16 -60.9(3) . . . . ?
N6 N5 C15 C16 120.9(2) . . . . ?
